data_7012650
loop_
_publ_author_name
'Vreshch, Volodimir D.'
'Chernega, Alexander N.'
'Howard, Judith A. K.'
'Sieler, Joachim'
'Domasevitch, Konstantin V.'

_publ_section_title
;
 Two-step construction of molecular and polymeric mixed-metal Cu(Co)/Be
 complexes employing functionality of a pyridyl substituted
 acetylacetonateElectronic supplementary information (ESI) available:
 synthesis and crystallography. See
 http://www.rsc.org/suppdata/dt/b2/b212733d/
;
_journal_issue 9
_journal_name_full 'Dalton Transactions'
_journal_page_first 1707
_journal_paper_doi 10.1039/b212733d
_journal_year 2003
_chemical_formula_sum 'C40 H42 Be2 Cl2 Co N4 O9'
_chemical_formula_weight 870.63
_chemical_name_systematic
;
Cobalt(I) Chloride 1:2 Complex with
Beryllium 3-(4-Pyridyl)-2,4-pentanedionate, monohydrate
;
_space_group_IT_number 15
_symmetry_cell_setting monoclinic
_symmetry_space_group_name_Hall '-C 2yc'
_symmetry_space_group_name_H-M 'C 1 2/c 1'
_atom_sites_solution_hydrogens geom
_atom_sites_solution_primary direct
_atom_sites_solution_secondary difmap
_audit_creation_method SHELXL
_cell_angle_alpha 90.00
_cell_angle_beta 103.000(8)
_cell_angle_gamma 90.00
_cell_formula_units_Z 4
_cell_length_a 27.473(2)
_cell_length_b 11.2165(5)
_cell_length_c 13.7859(10)
_cell_measurement_temperature 200(2)
_cell_volume 4139.3(5)
_computing_structure_refinement 'SHELXL-93 (Sheldrick, 1993)'
_computing_structure_solution 'SHELXS-86 (Sheldrick, 1990)'
_diffrn_ambient_temperature 200(2)
_diffrn_measurement_device 'IPDS Stoe'
_diffrn_measurement_method 'phi rotation'
_diffrn_radiation_monochromator graphite
_diffrn_radiation_source 'fine-focus sealed tube'
_diffrn_radiation_type MoK\a
_diffrn_radiation_wavelength 0.71073
_diffrn_reflns_av_R_equivalents 0.0416
_diffrn_reflns_av_sigmaI/netI 0.0584
_diffrn_reflns_limit_h_max 36
_diffrn_reflns_limit_h_min -36
_diffrn_reflns_limit_k_max 14
_diffrn_reflns_limit_k_min -14
_diffrn_reflns_limit_l_max 14
_diffrn_reflns_limit_l_min -18
_diffrn_reflns_number 12187
_diffrn_reflns_theta_max 28.04
_diffrn_reflns_theta_min 2.38
_exptl_absorpt_coefficient_mu 0.602
_exptl_crystal_colour 'dark blue'
_exptl_crystal_density_diffrn 1.397
_exptl_crystal_description plate
_exptl_crystal_F_000 1804
_exptl_crystal_size_max 0.15
_exptl_crystal_size_mid 0.10
_exptl_crystal_size_min 0.10
_refine_diff_density_max 0.350
_refine_diff_density_min -0.344
_refine_diff_density_rms 0.067
_refine_ls_extinction_method none
_refine_ls_goodness_of_fit_all 0.905
_refine_ls_goodness_of_fit_obs 1.033
_refine_ls_matrix_type full
_refine_ls_number_parameters 267
_refine_ls_number_reflns 4535
_refine_ls_number_restraints 0
_refine_ls_restrained_S_all 0.911
_refine_ls_restrained_S_obs 1.033
_refine_ls_R_factor_all 0.0742
_refine_ls_R_factor_obs 0.0457
_refine_ls_shift/esd_max 0.001
_refine_ls_shift/esd_mean 0.000
_refine_ls_structure_factor_coef Fsqd
_refine_ls_weighting_details 'w=1/[\s^2^(Fo^2^)+(0.0757P)^2^+0.0000P] where P=(Fo^2^+2Fc^2^)/3'
_refine_ls_weighting_scheme calc
_refine_ls_wR_factor_all 0.1231
_refine_ls_wR_factor_obs 0.1111
_reflns_number_observed 3172
_reflns_number_total 4881
_reflns_observed_criterion >2sigma(I)
_cod_data_source_file b212733d.txt
_cod_data_source_block st13
_cod_depositor_comments
;
The following automatic conversions were performed:
'_symmetry_cell_setting' value 'Monoclinic' changed to 'monoclinic'
according to '/home/saulius/struct/CIF-dictionaries/cif_core.dic'
dictionary named 'cif_core.dic' version 2.4.1 from 2010-06-29.

Automatic conversion script
Id: cif_fix_enum 1527 2010-12-29 10:47:43Z saulius 

The following automatic conversions were performed:

'_refine_ls_weighting_scheme' value 'calc
w=1/[\s^2^(Fo^2^)+(0.0757P)^2^+0.0000P] where P=(Fo^2^+2Fc^2^)/3' was
changed to 'calc'. New tag '_refine_ls_weighting_details' was
created. The value of the new tag was set to
'w=1/[\s^2^(Fo^2^)+(0.0757P)^2^+0.0000P] where P=(Fo^2^+2Fc^2^)/3'.

Automatic conversion script
Id: cif_fix_values 3143 2015-03-26 13:38:13Z robertas 
;
_cod_original_cell_volume 4139.3(4)
_cod_original_sg_symbol_H-M C2/c
_cod_database_code 7012650

loop_
_symmetry_equiv_pos_as_xyz
'x, y, z'
'-x, y, -z+1/2'
'x+1/2, y+1/2, z'
'-x+1/2, y+1/2, -z+1/2'
'-x, -y, -z'
'x, -y, z-1/2'
'-x+1/2, -y+1/2, -z'
'x+1/2, -y+1/2, z-1/2'

loop_
_atom_site_aniso_label
_atom_site_aniso_U_11
_atom_site_aniso_U_22
_atom_site_aniso_U_33
_atom_site_aniso_U_23
_atom_site_aniso_U_13
_atom_site_aniso_U_12
Co1 0.0287(2) 0.0363(3) 0.0300(3) 0.000 0.0127(2) 0.000
Be1 0.0283(13) 0.032(2) 0.030(2) -0.0012(13) 0.0084(12) 0.0026(12)
Cl1 0.0402(3) 0.0498(4) 0.0424(4) 0.0056(3) 0.0084(3) 0.0088(3)
O1 0.0299(8) 0.0381(10) 0.0259(9) -0.0024(7) 0.0087(7) 0.0061(7)
O2 0.0309(8) 0.0433(11) 0.0268(9) -0.0014(8) 0.0070(7) 0.0091(7)
O3 0.0263(7) 0.0327(9) 0.0371(10) -0.0021(7) 0.0151(7) 0.0016(6)
O4 0.0290(7) 0.0303(9) 0.0390(10) -0.0067(7) 0.0110(7) 0.0014(7)
O5 0.047(2) 0.061(2) 0.085(3) 0.000 0.036(2) 0.000
N1 0.0295(9) 0.0359(12) 0.0308(11) 0.0008(9) 0.0121(8) 0.0008(8)
N2 0.0369(11) 0.061(2) 0.0438(15) 0.0072(12) 0.0176(10) 0.0111(11)
C1 0.0277(10) 0.0279(13) 0.0277(12) -0.0022(9) 0.0063(9) -0.0005(8)
C2 0.0287(10) 0.0313(13) 0.0293(13) -0.0024(9) 0.0096(9) 0.0018(9)
C3 0.0307(10) 0.0332(13) 0.0287(12) -0.0024(10) 0.0099(9) 0.0020(9)
C4 0.0498(15) 0.060(2) 0.0287(14) 0.0014(13) 0.0145(12) 0.0145(14)
C5 0.0368(12) 0.0355(14) 0.0315(14) 0.0021(11) 0.0060(10) 0.0047(10)
C6 0.0322(12) 0.057(2) 0.048(2) 0.0099(14) 0.0137(12) -0.0018(12)
C7 0.0353(12) 0.043(2) 0.044(2) 0.0004(12) 0.0115(11) -0.0020(11)
C8 0.0278(10) 0.0370(14) 0.0273(12) -0.0018(10) 0.0084(9) 0.0021(9)
C9 0.0319(12) 0.041(2) 0.046(2) -0.0100(12) 0.0103(11) 0.0011(11)
C10 0.0404(13) 0.048(2) 0.051(2) -0.0085(14) 0.0115(12) 0.0143(12)
C11 0.0264(10) 0.0289(12) 0.0259(12) 0.0004(9) 0.0078(9) 0.0035(8)
C12 0.0248(9) 0.0302(13) 0.0288(12) -0.0010(9) 0.0096(9) 0.0013(9)
C13 0.0259(10) 0.0315(13) 0.0293(12) 0.0012(10) 0.0084(9) 0.0008(9)
C14 0.0316(11) 0.0388(15) 0.049(2) -0.0059(12) 0.0147(11) -0.0076(10)
C15 0.0391(12) 0.0310(14) 0.054(2) -0.0056(12) 0.0220(12) -0.0029(10)
C16 0.0432(13) 0.051(2) 0.0247(13) 0.0014(11) 0.0114(10) 0.0119(12)
C17 0.0378(12) 0.046(2) 0.0320(14) 0.0039(11) 0.0117(11) 0.0119(11)
C18 0.0265(10) 0.0280(12) 0.0308(12) -0.0016(9) 0.0117(9) -0.0010(9)
C19 0.0345(12) 0.049(2) 0.0256(13) -0.0022(11) 0.0081(10) 0.0110(11)
C20 0.0324(11) 0.047(2) 0.0309(14) -0.0015(11) 0.0099(10) 0.0099(11)

loop_
_atom_site_label
_atom_site_type_symbol
_atom_site_fract_x
_atom_site_fract_y
_atom_site_fract_z
_atom_site_U_iso_or_equiv
_atom_site_thermal_displace_type
_atom_site_occupancy
_atom_site_calc_flag
_atom_site_refinement_flags
_atom_site_disorder_group
Co1 Co 0.5000 -0.40339(5) -0.2500 0.03069(14) Uani 1 d S .
Be1 Be 0.30263(11) 0.0102(3) 0.0905(3) 0.0299(6) Uani 1 d . .
Cl1 Cl 0.55702(2) -0.50154(7) -0.13681(6) 0.0443(2) Uani 1 d . .
O1 O 0.25975(6) 0.0736(2) 0.00613(13) 0.0309(4) Uani 1 d . .
O2 O 0.28918(6) 0.0396(2) 0.19537(13) 0.0335(4) Uani 1 d . .
O3 O 0.30260(6) -0.1313(2) 0.06853(14) 0.0308(4) Uani 1 d . .
O4 O 0.35777(6) 0.0570(2) 0.08856(14) 0.0322(4) Uani 1 d . .
O5 O 0.0000 0.4076(3) 0.2500 0.0613(10) Uani 1 d S .
N1 N 0.46325(7) -0.3003(2) -0.1680(2) 0.0312(4) Uani 1 d . .
N2 N 0.07705(8) 0.2705(2) 0.1860(2) 0.0458(6) Uani 1 d . .
C1 C 0.21907(8) 0.1166(2) 0.0230(2) 0.0277(5) Uani 1 d . .
C2 C 0.21087(8) 0.1248(2) 0.1200(2) 0.0292(5) Uani 1 d . .
C3 C 0.24759(8) 0.0880(2) 0.2022(2) 0.0303(5) Uani 1 d . .
C4 C 0.24097(11) 0.1019(3) 0.3066(2) 0.0452(7) Uani 1 d . .
H4A H 0.27006(11) 0.0707(3) 0.3515(2) 0.054 Uiso 1 d R .
H4B H 0.23724(11) 0.1847(3) 0.3208(2) 0.054 Uiso 1 d R .
H4C H 0.21196(11) 0.0588(3) 0.3148(2) 0.054 Uiso 1 d R .
C5 C 0.18135(9) 0.1579(2) -0.0655(2) 0.0349(5) Uani 1 d . .
H5A H 0.19359(9) 0.1447(2) -0.1246(2) 0.042 Uiso 1 d R .
H5B H 0.15087(9) 0.1142(2) -0.0700(2) 0.042 Uiso 1 d R .
H5C H 0.17514(9) 0.2414(2) -0.0590(2) 0.042 Uiso 1 d R .
C6 C 0.07796(10) 0.1617(3) 0.1489(2) 0.0448(7) Uani 1 d . .
H6A H 0.04792(10) 0.1151(3) 0.1385(2) 0.054 Uiso 1 d R .
C7 C 0.11942(9) 0.1115(3) 0.1240(2) 0.0404(6) Uani 1 d . .
H7A H 0.11824(9) 0.0320(3) 0.0978(2) 0.048 Uiso 1 d R .
C8 C 0.16347(8) 0.1774(2) 0.1381(2) 0.0304(5) Uani 1 d . .
C9 C 0.16226(9) 0.2927(3) 0.1740(2) 0.0397(6) Uani 1 d . .
H9A H 0.19127(9) 0.3428(3) 0.1829(2) 0.048 Uiso 1 d R .
C10 C 0.11901(10) 0.3340(3) 0.1977(3) 0.0460(7) Uani 1 d . .
H10A H 0.11897(10) 0.4133(3) 0.2239(3) 0.055 Uiso 1 d R .
C11 C 0.33402(8) -0.1786(2) 0.0240(2) 0.0268(5) Uani 1 d . .
C12 C 0.37483(8) -0.1146(2) 0.0035(2) 0.0274(5) Uani 1 d . .
C13 C 0.38650(8) -0.0010(2) 0.0435(2) 0.0286(5) Uani 1 d . .
C14 C 0.43470(9) 0.0598(3) 0.0410(2) 0.0390(6) Uani 1 d . .
H14A H 0.43549(9) 0.1367(3) 0.0720(2) 0.047 Uiso 1 d R .
H14B H 0.46194(9) 0.0123(3) 0.0767(2) 0.047 Uiso 1 d R .
H14C H 0.43772(9) 0.0695(3) -0.0266(2) 0.047 Uiso 1 d R .
C15 C 0.32607(10) -0.3078(2) -0.0019(2) 0.0395(6) Uani 1 d . .
H15A H 0.29666(10) -0.3363(2) 0.0173(2) 0.047 Uiso 1 d R .
H15B H 0.32235(10) -0.3184(2) -0.0723(2) 0.047 Uiso 1 d R .
H15C H 0.35462(10) -0.3519(2) 0.0331(2) 0.047 Uiso 1 d R .
C16 C 0.42263(10) -0.2382(3) -0.2129(2) 0.0389(6) Uani 1 d . .
H16A H 0.41315(10) -0.2376(3) -0.2843(2) 0.047 Uiso 1 d R .
C17 C 0.39440(9) -0.1745(3) -0.1584(2) 0.0379(6) Uani 1 d . .
H17A H 0.36593(9) -0.1294(3) -0.1923(2) 0.045 Uiso 1 d R .
C18 C 0.40722(8) -0.1759(2) -0.0558(2) 0.0276(5) Uani 1 d . .
C19 C 0.44975(9) -0.2387(3) -0.0093(2) 0.0362(6) Uani 1 d . .
H19A H 0.46022(9) -0.2395(3) 0.0620(2) 0.043 Uiso 1 d R .
C20 C 0.47615(9) -0.2997(3) -0.0690(2) 0.0363(6) Uani 1 d . .
H20A H 0.50531(9) -0.3436(3) -0.0367(2) 0.044 Uiso 1 d R .
H1O H 0.0210(14) 0.3615(37) 0.2297(32) 0.070(12) Uiso 1 d . .

loop_
_atom_type_symbol
_atom_type_description
_atom_type_scat_dispersion_real
_atom_type_scat_dispersion_imag
_atom_type_scat_source
C C 0.0033 0.0016 'International Tables Vol C Tables 4.2.6.8 and 6.1.1.4'
H H 0.0000 0.0000 'International Tables Vol C Tables 4.2.6.8 and 6.1.1.4'
N N 0.0061 0.0033 'International Tables Vol C Tables 4.2.6.8 and 6.1.1.4'
O O 0.0106 0.0060 'International Tables Vol C Tables 4.2.6.8 and 6.1.1.4'
Cl Cl 0.1484 0.1585 'International Tables Vol C Tables 4.2.6.8 and 6.1.1.4'
Co Co 0.3494 0.9721 'International Tables Vol C Tables 4.2.6.8 and 6.1.1.4'
Be Be 0.0005 0.0002 'International Tables Vol C Tables 4.2.6.8 and 6.1.1.4'

loop_
_geom_angle_atom_site_label_1
_geom_angle_atom_site_label_2
_geom_angle_atom_site_label_3
_geom_angle
_geom_angle_site_symmetry_1
_geom_angle_site_symmetry_3
_geom_angle_publ_flag
N1 Co1 N1 110.81(12) . 2_654 ?
N1 Co1 Cl1 108.06(6) . 2_654 ?
N1 Co1 Cl1 104.42(6) 2_654 2_654 ?
N1 Co1 Cl1 104.42(6) . . ?
N1 Co1 Cl1 108.06(6) 2_654 . ?
Cl1 Co1 Cl1 121.02(5) 2_654 . ?
O2 Be1 O4 110.9(2) . . ?
O2 Be1 O3 112.3(2) . . ?
O4 Be1 O3 106.1(2) . . ?
O2 Be1 O1 106.2(2) . . ?
O4 Be1 O1 112.3(2) . . ?
O3 Be1 O1 109.1(2) . . ?
C1 O1 Be1 123.7(2) . . ?
C3 O2 Be1 122.7(2) . . ?
C11 O3 Be1 121.6(2) . . ?
C13 O4 Be1 121.7(2) . . ?
C20 N1 C16 118.2(2) . . ?
C20 N1 Co1 121.4(2) . . ?
C16 N1 Co1 120.2(2) . . ?
C6 N2 C10 116.6(2) . . ?
O1 C1 C2 121.8(2) . . ?
O1 C1 C5 116.3(2) . . ?
C2 C1 C5 121.9(2) . . ?
C3 C2 C1 120.6(2) . . ?
C3 C2 C8 118.4(2) . . ?
C1 C2 C8 120.9(2) . . ?
O2 C3 C2 123.7(2) . . ?
O2 C3 C4 114.6(2) . . ?
C2 C3 C4 121.7(2) . . ?
N2 C6 C7 124.0(3) . . ?
C6 C7 C8 119.2(3) . . ?
C9 C8 C7 117.0(2) . . ?
C9 C8 C2 121.1(2) . . ?
C7 C8 C2 121.8(2) . . ?
C10 C9 C8 119.2(3) . . ?
N2 C10 C9 123.9(3) . . ?
O3 C11 C12 122.4(2) . . ?
O3 C11 C15 115.9(2) . . ?
C12 C11 C15 121.6(2) . . ?
C13 C12 C11 120.5(2) . . ?
C13 C12 C18 121.3(2) . . ?
C11 C12 C18 118.1(2) . . ?
O4 C13 C12 122.7(2) . . ?
O4 C13 C14 115.0(2) . . ?
C12 C13 C14 122.2(2) . . ?
N1 C16 C17 121.6(3) . . ?
C18 C17 C16 120.2(2) . . ?
C17 C18 C19 118.2(2) . . ?
C17 C18 C12 120.4(2) . . ?
C19 C18 C12 121.3(2) . . ?
C18 C19 C20 118.2(3) . . ?
N1 C20 C19 123.6(2) . . ?

loop_
_geom_bond_atom_site_label_1
_geom_bond_atom_site_label_2
_geom_bond_distance
_geom_bond_site_symmetry_2
_geom_bond_publ_flag
Co1 N1 2.037(2) . ?
Co1 N1 2.037(2) 2_654 ?
Co1 Cl1 2.2363(7) 2_654 ?
Co1 Cl1 2.2363(7) . ?
Be1 O2 1.605(4) . ?
Be1 O4 1.609(3) . ?
Be1 O3 1.616(4) . ?
Be1 O1 1.621(4) . ?
O1 C1 1.286(3) . ?
O2 C3 1.288(3) . ?
O3 C11 1.281(3) . ?
O4 C13 1.286(3) . ?
N1 C20 1.330(3) . ?
N1 C16 1.342(3) . ?
N2 C6 1.325(4) . ?
N2 C10 1.334(4) . ?
C1 C2 1.408(3) . ?
C1 C5 1.486(4) . ?
C2 C3 1.399(4) . ?
C2 C8 1.501(3) . ?
C3 C4 1.498(4) . ?
C6 C7 1.381(4) . ?
C7 C8 1.394(3) . ?
C8 C9 1.388(4) . ?
C9 C10 1.381(3) . ?
C11 C12 1.412(3) . ?
C11 C15 1.497(4) . ?
C12 C13 1.397(3) . ?
C12 C18 1.503(3) . ?
C13 C14 1.497(3) . ?
C16 C17 1.393(3) . ?
C17 C18 1.379(4) . ?
C18 C19 1.391(3) . ?
C19 C20 1.393(3) . ?
